data_7710863
loop_
_publ_author_name
'Xia, Cheng-Cai'
'Ji, Wen-Jie'
'Zhang, Xin-Yu'
'Miao, Hao'
'Zhang, Yi-Quan'
'Wang, Xin-Yi'

_publ_section_title
;
 Syntheses, structures, and magnetic properties of the lanthanide
 complexes of imidazole-substituted nitronyl nitroxide biradicals
;
_journal_name_full 'Dalton Transactions'
_journal_paper_doi 10.1039/D2DT01652D
_journal_year 2022
_chemical_formula_moiety 'C22 H32 Dy N11 O13'
_chemical_formula_sum 'C22 H32 Dy N11 O13'
_chemical_formula_weight 821.08
_space_group_crystal_system orthorhombic
_space_group_IT_number 19
_space_group_name_Hall 'P 2ac 2ab'
_space_group_name_H-M_alt 'P 21 21 21'
_atom_sites_solution_hydrogens geom
_atom_sites_solution_primary dual
_audit_creation_date 2022-02-23
_audit_creation_method
;
Olex2 1.5-alpha
(compiled 2022.02.18 svn.raf6880d7 for OlexSys, GUI svn.r6471)
;
_audit_update_record
;
2022-05-21 deposited with the CCDC.	2022-07-19 downloaded from the CCDC.
;
_cell_angle_alpha 90
_cell_angle_beta 90
_cell_angle_gamma 90
_cell_formula_units_Z 4
_cell_length_a 10.5430(4)
_cell_length_b 16.8740(7)
_cell_length_c 17.4368(7)
_cell_measurement_reflns_used 9894
_cell_measurement_temperature 193
_cell_measurement_theta_max 27.50
_cell_measurement_theta_min 2.56
_cell_volume 3102.1(2)
_computing_molecular_graphics 'Olex2 1.5-alpha (Dolomanov et al., 2009)'
_computing_publication_material 'Olex2 1.5-alpha (Dolomanov et al., 2009)'
_computing_structure_refinement 'SHELXL 2018/3 (Sheldrick, 2015)'
_computing_structure_solution 'SHELXT 2018/2 (Sheldrick, 2018)'
_diffrn_ambient_temperature 193
_diffrn_measured_fraction_theta_full 0.998
_diffrn_measured_fraction_theta_max 0.999
_diffrn_measurement_device_type 'Bruker APEX-II CCD'
_diffrn_measurement_method '\f and \w scans'
_diffrn_radiation_type MoK\a
_diffrn_radiation_wavelength 0.71073
_diffrn_reflns_av_R_equivalents 0.0290
_diffrn_reflns_av_unetI/netI 0.0316
_diffrn_reflns_Laue_measured_fraction_full 0.998
_diffrn_reflns_Laue_measured_fraction_max 0.999
_diffrn_reflns_limit_h_max 11
_diffrn_reflns_limit_h_min -13
_diffrn_reflns_limit_k_max 21
_diffrn_reflns_limit_k_min -21
_diffrn_reflns_limit_l_max 21
_diffrn_reflns_limit_l_min -22
_diffrn_reflns_number 28349
_diffrn_reflns_point_group_measured_fraction_full 0.995
_diffrn_reflns_point_group_measured_fraction_max 0.996
_diffrn_reflns_theta_full 25.242
_diffrn_reflns_theta_max 27.509
_diffrn_reflns_theta_min 2.560
_diffrn_standards_number 0
_exptl_absorpt_coefficient_mu 2.490
_exptl_absorpt_correction_type none
_exptl_crystal_colour 'metallic dark blue'
_exptl_crystal_colour_lustre metallic
_exptl_crystal_colour_modifier dark
_exptl_crystal_colour_primary blue
_exptl_crystal_density_diffrn 1.758
_exptl_crystal_description block
_exptl_crystal_F_000 1644
_exptl_crystal_size_max 0.04
_exptl_crystal_size_mid 0.02
_exptl_crystal_size_min 0.02
_refine_diff_density_max 0.764
_refine_diff_density_min -0.604
_refine_diff_density_rms 0.070
_refine_ls_abs_structure_details
;
 Flack x determined using 3002 quotients [(I+)-(I-)]/[(I+)+(I-)]
 (Parsons, Flack and Wagner, Acta Cryst. B69 (2013) 249-259).
;
_refine_ls_abs_structure_Flack 0.007(3)
_refine_ls_extinction_method none
_refine_ls_goodness_of_fit_ref 1.135
_refine_ls_hydrogen_treatment constr
_refine_ls_matrix_type full
_refine_ls_number_parameters 432
_refine_ls_number_reflns 7114
_refine_ls_number_restraints 0
_refine_ls_restrained_S_all 1.135
_refine_ls_R_factor_all 0.0207
_refine_ls_R_factor_gt 0.0199
_refine_ls_shift/su_max 0.002
_refine_ls_shift/su_mean 0.000
_refine_ls_structure_factor_coef Fsqd
_refine_ls_weighting_details 'w=1/[\s^2^(Fo^2^)+(0.0064P)^2^+1.9216P] where P=(Fo^2^+2Fc^2^)/3'
_refine_ls_weighting_scheme calc
_refine_ls_wR_factor_gt 0.0484
_refine_ls_wR_factor_ref 0.0487
_reflns_Friedel_coverage 0.785
_reflns_Friedel_fraction_full 0.991
_reflns_Friedel_fraction_max 0.993
_reflns_number_gt 6960
_reflns_number_total 7114
_reflns_threshold_expression 'I > 2\s(I)'
_cod_data_source_file d2dt01652d2.cif
_cod_data_source_block 1_CCDC1
_cod_database_code 7710863
_shelx_shelxl_version_number 2018/3
_shelx_space_group_comment
;
The symmetry employed for this shelxl refinement is uniquely defined
by the following loop, which should always be used as a source of
symmetry information in preference to the above space-group names.
They are only intended as comments.
;
_shelx_estimated_absorpt_t_max 0.952
_shelx_estimated_absorpt_t_min 0.907
_olex2_refinement_description
;
1. Fixed Uiso
 At 1.2 times of:
  All C(H) groups, All C(H,H) groups
 At 1.5 times of:
  All C(H,H,H) groups
2.a Secondary CH2 refined with riding coordinates:
 C11(H11A,H11B), C12(H12A,H12B)
2.b Aromatic/amide H refined with riding coordinates:
 C9(H9), C10(H10), C21(H21), C22(H22)
2.c Idealised Me refined as rotating group:
 C1(H1A,H1B,H1C), C3(H3A,H3B,H3C), C4(H4A,H4B,H4C), C6(H6A,H6B,H6C), C13(H13A,
 H13B,H13C), C15(H15A,H15B,H15C), C16(H16A,H16B,H16C), C18(H18A,H18B,H18C)
;
_olex2_submission_special_instructions 'No special instructions were received'

loop_
_space_group_symop_operation_xyz
'x, y, z'
'-x+1/2, -y, z+1/2'
'-x, y+1/2, -z+1/2'
'x+1/2, -y+1/2, -z'

loop_
_atom_site_label
_atom_site_type_symbol
_atom_site_fract_x
_atom_site_fract_y
_atom_site_fract_z
_atom_site_U_iso_or_equiv
_atom_site_adp_type
_atom_site_occupancy
_atom_site_site_symmetry_order
_atom_site_calc_flag
_atom_site_refinement_flags_posn
_atom_site_refinement_flags_adp
_atom_site_refinement_flags_occupancy
_atom_site_disorder_assembly
_atom_site_disorder_group
Dy1 Dy 0.60445(2) 0.45084(2) 0.76689(2) 0.01669(5) Uani 1 1 d . . . . .
O4 O 0.4182(3) 0.98140(18) 0.59897(16) 0.0241(7) Uani 1 1 d . . . . .
O3 O 0.7787(3) 0.85794(19) 0.5102(2) 0.0313(7) Uani 1 1 d . . . . .
O1 O 0.9558(3) 0.6753(2) 0.61302(19) 0.0346(8) Uani 1 1 d . . . . .
O2 O 0.6742(3) 0.58211(18) 0.79299(17) 0.0251(7) Uani 1 1 d . . . . .
O5 O 0.8500(3) 0.4638(2) 0.74242(18) 0.0329(7) Uani 1 1 d . . . . .
O7 O 0.7830(3) 0.4009(2) 0.84142(18) 0.0290(7) Uani 1 1 d . . . . .
O6 O 0.9828(3) 0.4303(2) 0.8326(2) 0.0366(9) Uani 1 1 d . . . . .
O8 O 0.6784(3) 0.33895(19) 0.69055(19) 0.0313(7) Uani 1 1 d . . . . .
O9 O 0.5633(5) 0.2789(3) 0.6048(3) 0.0665(15) Uani 1 1 d . . . . .
O10 O 0.4832(3) 0.3734(2) 0.67432(19) 0.0321(8) Uani 1 1 d . . . . .
O13 O 0.4473(3) 0.5509(2) 0.72291(19) 0.0349(7) Uani 1 1 d . . . . .
O12 O 0.2544(3) 0.5633(2) 0.7646(2) 0.0491(10) Uani 1 1 d . . . . .
O11 O 0.3708(3) 0.4624(2) 0.79685(19) 0.0346(8) Uani 1 1 d . . . . .
N7 N 0.5198(3) 0.96712(19) 0.55980(19) 0.0192(7) Uani 1 1 d . . . . .
N8 N 0.6910(4) 0.9089(2) 0.5174(2) 0.0222(7) Uani 1 1 d . . . . .
N6 N 0.4680(3) 0.8293(2) 0.6586(2) 0.0203(7) Uani 1 1 d . . . . .
N5 N 0.5473(3) 0.7523(2) 0.56682(19) 0.0178(7) Uani 1 1 d . . . . .
N4 N 0.7102(3) 0.60259(19) 0.55116(18) 0.0169(7) Uani 1 1 d . . . . .
N3 N 0.6649(3) 0.5112(2) 0.63821(19) 0.0183(7) Uani 1 1 d . . . . .
N1 N 0.8881(4) 0.6722(2) 0.67387(19) 0.0227(7) Uani 1 1 d . . . . .
N2 N 0.7579(3) 0.62532(18) 0.7588(2) 0.0183(7) Uani 1 1 d . . . . .
N9 N 0.3541(3) 0.5265(2) 0.7617(2) 0.0293(8) Uani 1 1 d . . . . .
N10 N 0.8759(4) 0.4317(2) 0.8056(2) 0.0253(8) Uani 1 1 d . . . . .
N11 N 0.5740(4) 0.3283(2) 0.6553(2) 0.0346(10) Uani 1 1 d . . . . .
C1 C 0.5737(5) 1.1085(3) 0.5482(3) 0.0345(12) Uani 1 1 d . . . . .
H1A H 0.485947 1.124502 0.558319 0.052 Uiso 1 1 calc R U . . .
H1B H 0.614811 1.148144 0.515552 0.052 Uiso 1 1 calc R U . . .
H1C H 0.619845 1.104161 0.596808 0.052 Uiso 1 1 calc R U . . .
C2 C 0.5745(4) 1.0291(2) 0.5079(2) 0.0203(9) Uani 1 1 d . . . . .
C3 C 0.4881(5) 1.0311(3) 0.4374(3) 0.0341(11) Uani 1 1 d . . . . .
H3A H 0.483156 0.978025 0.414802 0.051 Uiso 1 1 calc R U . . .
H3B H 0.522840 1.068194 0.399519 0.051 Uiso 1 1 calc R U . . .
H3C H 0.403043 1.048500 0.452561 0.051 Uiso 1 1 calc R U . . .
C4 C 0.7507(6) 0.9954(3) 0.4095(3) 0.0391(12) Uani 1 1 d . . . . .
H4A H 0.830047 0.965723 0.403908 0.059 Uiso 1 1 calc R U . . .
H4B H 0.764043 1.050419 0.393291 0.059 Uiso 1 1 calc R U . . .
H4C H 0.684970 0.971141 0.377428 0.059 Uiso 1 1 calc R U . . .
C5 C 0.7091(4) 0.9939(3) 0.4925(3) 0.0238(9) Uani 1 1 d . . . . .
C6 C 0.8129(5) 1.0273(3) 0.5442(3) 0.0368(12) Uani 1 1 d . . . . .
H6A H 0.781978 1.029782 0.597104 0.055 Uiso 1 1 calc R U . . .
H6B H 0.835679 1.080663 0.526786 0.055 Uiso 1 1 calc R U . . .
H6C H 0.887689 0.992914 0.541740 0.055 Uiso 1 1 calc R U . . .
C7 C 0.5819(4) 0.8988(2) 0.5568(2) 0.0176(8) Uani 1 1 d . . . . .
C8 C 0.5363(4) 0.8275(2) 0.5942(2) 0.0177(8) Uani 1 1 d . . . . .
C9 C 0.4350(4) 0.7518(2) 0.6729(2) 0.0229(9) Uani 1 1 d . . . . .
H9 H 0.386148 0.734253 0.715394 0.027 Uiso 1 1 calc R U . . .
C10 C 0.4827(4) 0.7039(2) 0.6169(2) 0.0226(9) Uani 1 1 d . . . . .
H10 H 0.473209 0.648065 0.613143 0.027 Uiso 1 1 calc R U . . .
C11 C 0.6090(5) 0.7225(2) 0.4969(2) 0.0199(7) Uani 1 1 d . . . . .
H11A H 0.625661 0.767419 0.461860 0.024 Uiso 1 1 calc R U . . .
H11B H 0.550749 0.685399 0.470462 0.024 Uiso 1 1 calc R U . . .
C12 C 0.7332(4) 0.6801(2) 0.5140(2) 0.0181(8) Uani 1 1 d . . . . .
H12A H 0.780520 0.671878 0.465620 0.022 Uiso 1 1 calc R U . . .
H12B H 0.785817 0.713510 0.548131 0.022 Uiso 1 1 calc R U . . .
C13 C 0.8284(5) 0.8017(3) 0.7211(3) 0.0382(12) Uani 1 1 d . . . . .
H13A H 0.854992 0.822231 0.671069 0.057 Uiso 1 1 calc R U . . .
H13B H 0.842409 0.842324 0.760442 0.057 Uiso 1 1 calc R U . . .
H13C H 0.738186 0.787962 0.719397 0.057 Uiso 1 1 calc R U . . .
C14 C 0.9068(4) 0.7272(2) 0.7409(3) 0.0262(9) Uani 1 1 d . . . . .
C15 C 1.0459(4) 0.7463(3) 0.7499(3) 0.0381(13) Uani 1 1 d . . . . .
H15A H 1.093810 0.697079 0.757097 0.057 Uiso 1 1 calc R U . . .
H15B H 1.057699 0.780608 0.794684 0.057 Uiso 1 1 calc R U . . .
H15C H 1.076340 0.773556 0.703855 0.057 Uiso 1 1 calc R U . . .
C16 C 0.7716(6) 0.7230(3) 0.8649(3) 0.0409(13) Uani 1 1 d . . . . .
H16A H 0.703683 0.752736 0.839566 0.061 Uiso 1 1 calc R U . . .
H16B H 0.828368 0.759928 0.891445 0.061 Uiso 1 1 calc R U . . .
H16C H 0.734627 0.686167 0.902203 0.061 Uiso 1 1 calc R U . . .
C17 C 0.8460(4) 0.6768(3) 0.8055(3) 0.0250(10) Uani 1 1 d . . . . .
C18 C 0.9396(5) 0.6203(3) 0.8446(3) 0.0389(13) Uani 1 1 d . . . . .
H18A H 0.892608 0.580832 0.874439 0.058 Uiso 1 1 calc R U . . .
H18B H 0.995281 0.650534 0.878869 0.058 Uiso 1 1 calc R U . . .
H18C H 0.990870 0.593522 0.805572 0.058 Uiso 1 1 calc R U . . .
C19 C 0.7866(4) 0.6252(2) 0.6846(2) 0.0173(8) Uani 1 1 d . . . . .
C20 C 0.7213(4) 0.5804(2) 0.6259(2) 0.0164(8) Uani 1 1 d . . . . .
C21 C 0.6461(4) 0.5437(3) 0.5148(2) 0.0220(8) Uani 1 1 d . . . . .
H21 H 0.624937 0.541684 0.461846 0.026 Uiso 1 1 calc R U . . .
C22 C 0.6181(5) 0.4885(2) 0.5684(2) 0.0224(9) Uani 1 1 d . . . . .
H22 H 0.572567 0.440947 0.558963 0.027 Uiso 1 1 calc R U . . .

loop_
_atom_site_aniso_label
_atom_site_aniso_U_11
_atom_site_aniso_U_22
_atom_site_aniso_U_33
_atom_site_aniso_U_23
_atom_site_aniso_U_13
_atom_site_aniso_U_12
Dy1 0.01842(8) 0.01620(8) 0.01546(7) 0.00233(7) 0.00109(8) -0.00232(7)
O4 0.0254(18) 0.0265(15) 0.0205(14) 0.0021(12) 0.0106(12) 0.0093(12)
O3 0.0262(17) 0.0242(16) 0.0436(19) -0.0004(15) 0.0106(15) 0.0075(13)
O1 0.0255(17) 0.048(2) 0.0306(18) 0.0119(16) 0.0069(14) -0.0073(15)
O2 0.0303(17) 0.0256(15) 0.0195(14) -0.0002(12) 0.0071(12) -0.0113(13)
O5 0.0386(17) 0.0346(19) 0.0256(16) 0.0078(14) -0.0007(13) -0.0009(13)
O7 0.0259(17) 0.0372(19) 0.0238(16) 0.0048(14) 0.0001(13) 0.0019(14)
O6 0.0219(17) 0.035(2) 0.053(2) -0.0031(16) -0.0109(16) 0.0055(13)
O8 0.038(2) 0.0264(17) 0.0300(17) -0.0019(14) 0.0052(15) -0.0009(14)
O9 0.096(4) 0.042(2) 0.062(3) -0.033(2) -0.014(3) -0.004(2)
O10 0.037(2) 0.0287(18) 0.0310(18) -0.0003(14) -0.0024(15) -0.0079(14)
O13 0.0281(15) 0.0363(17) 0.0402(19) 0.0109(18) 0.0016(14) -0.0004(15)
O12 0.0353(19) 0.077(3) 0.0354(17) 0.007(2) 0.0013(17) 0.0296(18)
O11 0.0301(18) 0.040(2) 0.0334(17) 0.0133(15) 0.0010(14) 0.0028(15)
N7 0.0198(17) 0.0180(18) 0.0197(16) -0.0009(13) 0.0051(13) 0.0018(13)
N8 0.0215(18) 0.0201(18) 0.0250(18) -0.0016(14) 0.0059(15) 0.0022(14)
N6 0.0232(19) 0.0174(17) 0.0203(17) -0.0019(14) 0.0043(14) -0.0013(14)
N5 0.0205(17) 0.0134(16) 0.0196(17) -0.0002(13) 0.0022(13) 0.0029(13)
N4 0.0208(18) 0.0152(16) 0.0147(15) 0.0019(13) 0.0037(13) 0.0035(13)
N3 0.0209(17) 0.0202(17) 0.0139(15) 0.0019(13) -0.0001(13) -0.0009(14)
N1 0.0198(17) 0.0274(18) 0.0210(16) 0.0075(13) 0.0005(16) -0.0019(16)
N2 0.0211(16) 0.0173(15) 0.0165(17) 0.0013(13) -0.0002(14) -0.0056(12)
N9 0.0252(18) 0.042(2) 0.0206(17) -0.0015(17) -0.0063(16) 0.0072(14)
N10 0.029(2) 0.023(2) 0.0235(17) -0.0029(14) -0.0015(16) 0.0073(14)
N11 0.055(3) 0.021(2) 0.027(2) -0.0027(16) 0.0006(19) -0.0068(18)
C1 0.042(3) 0.019(2) 0.043(3) -0.006(2) 0.011(2) -0.0009(19)
C2 0.026(2) 0.0136(19) 0.0214(19) 0.0003(14) 0.0041(16) -0.0008(14)
C3 0.032(3) 0.042(3) 0.028(2) 0.012(2) -0.0025(19) -0.006(2)
C4 0.049(3) 0.036(3) 0.033(3) 0.003(2) 0.017(2) 0.004(2)
C5 0.025(2) 0.018(2) 0.028(2) -0.0003(17) 0.0074(18) 0.0017(18)
C6 0.026(2) 0.037(3) 0.048(3) -0.004(2) -0.002(2) -0.007(2)
C7 0.022(2) 0.0152(17) 0.0160(17) -0.0040(14) 0.0024(15) 0.0008(15)
C8 0.018(2) 0.018(2) 0.0180(19) -0.0020(15) 0.0009(15) 0.0037(15)
C9 0.026(2) 0.019(2) 0.024(2) 0.0029(17) 0.0082(16) -0.0008(16)
C10 0.024(2) 0.017(2) 0.026(2) 0.0006(16) 0.0042(17) -0.0011(16)
C11 0.028(2) 0.0165(18) 0.0156(17) -0.0012(14) -0.0004(18) 0.0046(18)
C12 0.024(2) 0.0148(19) 0.0155(18) 0.0033(15) 0.0049(15) 0.0021(15)
C13 0.038(3) 0.023(2) 0.053(3) 0.006(2) -0.005(2) -0.0047(19)
C14 0.025(2) 0.0239(19) 0.030(2) 0.0023(17) -0.007(2) -0.0055(17)
C15 0.025(2) 0.037(3) 0.052(4) 0.001(2) -0.008(2) -0.0109(19)
C16 0.046(3) 0.040(3) 0.037(3) -0.012(2) 0.002(2) -0.011(2)
C17 0.030(2) 0.021(2) 0.024(2) -0.0005(18) -0.0049(19) -0.0070(17)
C18 0.043(3) 0.031(3) 0.044(3) 0.009(2) -0.018(2) -0.008(2)
C19 0.020(2) 0.0181(19) 0.0141(18) 0.0047(14) 0.0003(15) -0.0003(15)
C20 0.0169(19) 0.0175(18) 0.0149(18) 0.0018(15) 0.0017(15) 0.0017(14)
C21 0.031(2) 0.022(2) 0.0129(17) -0.0024(17) 0.0013(14) 0.0018(18)
C22 0.029(2) 0.0200(19) 0.0185(19) -0.0014(15) -0.0003(18) -0.0015(18)

loop_
_atom_type_symbol
_atom_type_description
_atom_type_scat_dispersion_real
_atom_type_scat_dispersion_imag
_atom_type_scat_source
C C 0.0033 0.0016 'International Tables Vol C Tables 4.2.6.8 and 6.1.1.4'
H H 0.0000 0.0000 'International Tables Vol C Tables 4.2.6.8 and 6.1.1.4'
Dy Dy -0.1892 4.4098 'International Tables Vol C Tables 4.2.6.8 and 6.1.1.4'
N N 0.0061 0.0033 'International Tables Vol C Tables 4.2.6.8 and 6.1.1.4'
O O 0.0106 0.0060 'International Tables Vol C Tables 4.2.6.8 and 6.1.1.4'

loop_
_geom_angle_atom_site_label_1
_geom_angle_atom_site_label_2
_geom_angle_atom_site_label_3
_geom_angle
_geom_angle_site_symmetry_1
_geom_angle_site_symmetry_3
_geom_angle_publ_flag
O4 Dy1 O5 103.72(10) 3_646 . ?
O4 Dy1 O7 68.45(11) 3_646 . ?
O4 Dy1 O8 136.73(11) 3_646 . ?
O4 Dy1 O10 134.91(11) 3_646 . ?
O4 Dy1 O13 95.05(11) 3_646 . ?
O4 Dy1 O11 71.68(11) 3_646 . ?
O4 Dy1 N6 69.32(11) 3_646 3_646 ?
O4 Dy1 N3 142.73(10) 3_646 . ?
O2 Dy1 O4 69.21(10) . 3_646 ?
O2 Dy1 O5 69.47(11) . . ?
O2 Dy1 O7 88.93(11) . . ?
O2 Dy1 O8 136.62(11) . . ?
O2 Dy1 O10 141.98(11) . . ?
O2 Dy1 O13 68.44(11) . . ?
O2 Dy1 O11 100.97(11) . . ?
O2 Dy1 N6 138.22(10) . 3_646 ?
O2 Dy1 N3 73.65(10) . . ?
O7 Dy1 O5 49.91(10) . . ?
O7 Dy1 O8 77.08(11) . . ?
O7 Dy1 O10 124.92(12) . . ?
O7 Dy1 O13 156.00(12) . . ?
O7 Dy1 O11 132.02(10) . . ?
O7 Dy1 N6 71.38(11) . 3_646 ?
O7 Dy1 N3 114.53(11) . . ?
O8 Dy1 O5 70.21(11) . . ?
O8 Dy1 O13 124.79(11) . . ?
O8 Dy1 O11 118.99(12) . . ?
O8 Dy1 N6 75.56(11) . 3_646 ?
O8 Dy1 N3 75.44(11) . . ?
O10 Dy1 O5 116.92(11) . . ?
O10 Dy1 O8 52.52(12) . . ?
O10 Dy1 O13 79.07(12) . . ?
O10 Dy1 O11 70.55(12) . . ?
O10 Dy1 N6 75.46(11) . 3_646 ?
O10 Dy1 N3 76.23(11) . . ?
O13 Dy1 O5 123.27(10) . . ?
O13 Dy1 O11 50.33(10) . . ?
O13 Dy1 N6 120.32(11) . 3_646 ?
O13 Dy1 N3 67.86(11) . . ?
O11 Dy1 O5 170.44(12) . . ?
O11 Dy1 N6 70.37(11) . 3_646 ?
O11 Dy1 N3 113.30(11) . . ?
N6 Dy1 O5 116.40(11) 3_646 . ?
N3 Dy1 O5 65.03(10) . . ?
N3 Dy1 N6 147.95(11) . 3_646 ?
N7 O4 Dy1 123.8(2) . 3_656 ?
N2 O2 Dy1 130.5(2) . . ?
N10 O5 Dy1 92.0(2) . . ?
N10 O7 Dy1 101.0(2) . . ?
N11 O8 Dy1 95.6(3) . . ?
N11 O10 Dy1 95.7(3) . . ?
N9 O13 Dy1 97.6(2) . . ?
N9 O11 Dy1 95.8(2) . . ?
O4 N7 C2 120.5(3) . . ?
O4 N7 C7 126.3(3) . . ?
C7 N7 C2 113.1(3) . . ?
O3 N8 C5 121.5(4) . . ?
O3 N8 C7 125.8(4) . . ?
C7 N8 C5 112.0(3) . . ?
C8 N6 Dy1 127.5(3) . 3_656 ?
C8 N6 C9 105.6(3) . . ?
C9 N6 Dy1 126.7(3) . 3_656 ?
C8 N5 C10 106.8(3) . . ?
C8 N5 C11 130.3(3) . . ?
C10 N5 C11 122.8(3) . . ?
C20 N4 C12 130.5(3) . . ?
C21 N4 C12 121.6(3) . . ?
C21 N4 C20 106.8(3) . . ?
C20 N3 Dy1 127.4(3) . . ?
C20 N3 C22 105.3(3) . . ?
C22 N3 Dy1 125.6(3) . . ?
O1 N1 C14 123.1(4) . . ?
O1 N1 C19 125.7(4) . . ?
C19 N1 C14 111.1(3) . . ?
O2 N2 C17 119.7(3) . . ?
O2 N2 C19 127.2(3) . . ?
C19 N2 C17 112.7(3) . . ?
O12 N9 O13 121.8(4) . . ?
O12 N9 O11 122.5(4) . . ?
O11 N9 O13 115.7(4) . . ?
O5 N10 O7 116.1(4) . . ?
O6 N10 O5 123.1(4) . . ?
O6 N10 O7 120.8(4) . . ?
O9 N11 O8 121.8(5) . . ?
O9 N11 O10 122.1(5) . . ?
O10 N11 O8 116.2(4) . . ?
H1A C1 H1B 109.5 . . ?
H1A C1 H1C 109.5 . . ?
H1B C1 H1C 109.5 . . ?
C2 C1 H1A 109.5 . . ?
C2 C1 H1B 109.5 . . ?
C2 C1 H1C 109.5 . . ?
N7 C2 C1 109.6(3) . . ?
N7 C2 C3 105.8(3) . . ?
N7 C2 C5 100.8(3) . . ?
C1 C2 C3 110.5(4) . . ?
C1 C2 C5 114.9(4) . . ?
C3 C2 C5 114.2(4) . . ?
C2 C3 H3A 109.5 . . ?
C2 C3 H3B 109.5 . . ?
C2 C3 H3C 109.5 . . ?
H3A C3 H3B 109.5 . . ?
H3A C3 H3C 109.5 . . ?
H3B C3 H3C 109.5 . . ?
H4A C4 H4B 109.5 . . ?
H4A C4 H4C 109.5 . . ?
H4B C4 H4C 109.5 . . ?
C5 C4 H4A 109.5 . . ?
C5 C4 H4B 109.5 . . ?
C5 C4 H4C 109.5 . . ?
N8 C5 C2 101.3(3) . . ?
N8 C5 C4 109.1(4) . . ?
N8 C5 C6 105.8(4) . . ?
C4 C5 C2 114.9(4) . . ?
C4 C5 C6 110.5(4) . . ?
C6 C5 C2 114.2(4) . . ?
C5 C6 H6A 109.5 . . ?
C5 C6 H6B 109.5 . . ?
C5 C6 H6C 109.5 . . ?
H6A C6 H6B 109.5 . . ?
H6A C6 H6C 109.5 . . ?
H6B C6 H6C 109.5 . . ?
N7 C7 N8 109.3(3) . . ?
N7 C7 C8 122.6(3) . . ?
N8 C7 C8 128.1(4) . . ?
N6 C8 N5 111.2(4) . . ?
N6 C8 C7 122.7(4) . . ?
N5 C8 C7 126.0(4) . . ?
N6 C9 H9 125.1 . . ?
C10 C9 N6 109.9(4) . . ?
C10 C9 H9 125.1 . . ?
N5 C10 H10 126.7 . . ?
C9 C10 N5 106.6(4) . . ?
C9 C10 H10 126.7 . . ?
N5 C11 H11A 109.2 . . ?
N5 C11 H11B 109.2 . . ?
N5 C11 C12 112.3(3) . . ?
H11A C11 H11B 107.9 . . ?
C12 C11 H11A 109.2 . . ?
C12 C11 H11B 109.2 . . ?
N4 C12 C11 111.1(3) . . ?
N4 C12 H12A 109.4 . . ?
N4 C12 H12B 109.4 . . ?
C11 C12 H12A 109.4 . . ?
C11 C12 H12B 109.4 . . ?
H12A C12 H12B 108.0 . . ?
H13A C13 H13B 109.5 . . ?
H13A C13 H13C 109.5 . . ?
H13B C13 H13C 109.5 . . ?
C14 C13 H13A 109.5 . . ?
C14 C13 H13B 109.5 . . ?
C14 C13 H13C 109.5 . . ?
N1 C14 C13 105.0(4) . . ?
N1 C14 C15 109.9(4) . . ?
N1 C14 C17 100.0(3) . . ?
C13 C14 C17 112.8(4) . . ?
C15 C14 C13 111.6(4) . . ?
C15 C14 C17 116.3(4) . . ?
C14 C15 H15A 109.5 . . ?
C14 C15 H15B 109.5 . . ?
C14 C15 H15C 109.5 . . ?
H15A C15 H15B 109.5 . . ?
H15A C15 H15C 109.5 . . ?
H15B C15 H15C 109.5 . . ?
H16A C16 H16B 109.5 . . ?
H16A C16 H16C 109.5 . . ?
H16B C16 H16C 109.5 . . ?
C17 C16 H16A 109.5 . . ?
C17 C16 H16B 109.5 . . ?
C17 C16 H16C 109.5 . . ?
N2 C17 C14 100.2(3) . . ?
N2 C17 C16 110.2(4) . . ?
N2 C17 C18 106.2(4) . . ?
C16 C17 C14 115.4(4) . . ?
C16 C17 C18 110.5(4) . . ?
C18 C17 C14 113.5(4) . . ?
C17 C18 H18A 109.5 . . ?
C17 C18 H18B 109.5 . . ?
C17 C18 H18C 109.5 . . ?
H18A C18 H18B 109.5 . . ?
H18A C18 H18C 109.5 . . ?
H18B C18 H18C 109.5 . . ?
N1 C19 C20 126.0(4) . . ?
N2 C19 N1 108.4(4) . . ?
N2 C19 C20 125.6(4) . . ?
N4 C20 C19 125.1(4) . . ?
N3 C20 N4 111.0(4) . . ?
N3 C20 C19 123.9(4) . . ?
N4 C21 H21 126.6 . . ?
C22 C21 N4 106.8(3) . . ?
C22 C21 H21 126.6 . . ?
N3 C22 H22 124.9 . . ?
C21 C22 N3 110.2(4) . . ?
C21 C22 H22 124.9 . . ?

loop_
_geom_bond_atom_site_label_1
_geom_bond_atom_site_label_2
_geom_bond_distance
_geom_bond_site_symmetry_2
_geom_bond_publ_flag
Dy1 O4 2.407(3) 3_646 ?
Dy1 O2 2.378(3) . ?
Dy1 O5 2.633(3) . ?
Dy1 O7 2.437(3) . ?
Dy1 O8 2.438(3) . ?
Dy1 O10 2.438(3) . ?
Dy1 O13 2.487(3) . ?
Dy1 O11 2.526(3) . ?
Dy1 N6 2.546(3) 3_646 ?
Dy1 N3 2.545(3) . ?
O4 N7 1.293(4) . ?
O3 N8 1.269(5) . ?
O1 N1 1.280(5) . ?
O2 N2 1.290(4) . ?
O5 N10 1.257(5) . ?
O7 N10 1.273(5) . ?
O6 N10 1.222(5) . ?
O8 N11 1.274(5) . ?
O9 N11 1.217(5) . ?
O10 N11 1.268(5) . ?
O13 N9 1.262(5) . ?
O12 N9 1.222(5) . ?
O11 N9 1.256(5) . ?
N7 C2 1.497(5) . ?
N7 C7 1.327(5) . ?
N8 C5 1.510(5) . ?
N8 C7 1.350(5) . ?
N6 C8 1.334(5) . ?
N6 C9 1.375(5) . ?
N5 C8 1.362(5) . ?
N5 C10 1.375(5) . ?
N5 C11 1.471(5) . ?
N4 C12 1.479(5) . ?
N4 C20 1.361(5) . ?
N4 C21 1.359(5) . ?
N3 C20 1.327(5) . ?
N3 C22 1.368(5) . ?
N1 C14 1.504(5) . ?
N1 C19 1.346(5) . ?
N2 C17 1.511(5) . ?
N2 C19 1.328(5) . ?
C1 H1A 0.9800 . ?
C1 H1B 0.9800 . ?
C1 H1C 0.9800 . ?
C1 C2 1.512(6) . ?
C2 C3 1.531(6) . ?
C2 C5 1.562(6) . ?
C3 H3A 0.9800 . ?
C3 H3B 0.9800 . ?
C3 H3C 0.9800 . ?
C4 H4A 0.9800 . ?
C4 H4B 0.9800 . ?
C4 H4C 0.9800 . ?
C4 C5 1.514(6) . ?
C5 C6 1.525(7) . ?
C6 H6A 0.9800 . ?
C6 H6B 0.9800 . ?
C6 H6C 0.9800 . ?
C7 C8 1.450(6) . ?
C9 H9 0.9500 . ?
C9 C10 1.364(6) . ?
C10 H10 0.9500 . ?
C11 H11A 0.9900 . ?
C11 H11B 0.9900 . ?
C11 C12 1.522(6) . ?
C12 H12A 0.9900 . ?
C12 H12B 0.9900 . ?
C13 H13A 0.9800 . ?
C13 H13B 0.9800 . ?
C13 H13C 0.9800 . ?
C13 C14 1.544(6) . ?
C14 C15 1.509(6) . ?
C14 C17 1.550(6) . ?
C15 H15A 0.9800 . ?
C15 H15B 0.9800 . ?
C15 H15C 0.9800 . ?
C16 H16A 0.9800 . ?
C16 H16B 0.9800 . ?
C16 H16C 0.9800 . ?
C16 C17 1.515(7) . ?
C17 C18 1.532(7) . ?
C18 H18A 0.9800 . ?
C18 H18B 0.9800 . ?
C18 H18C 0.9800 . ?
C19 C20 1.447(5) . ?
C21 H21 0.9500 . ?
C21 C22 1.352(6) . ?
C22 H22 0.9500 . ?

loop_
_geom_torsion_atom_site_label_1
_geom_torsion_atom_site_label_2
_geom_torsion_atom_site_label_3
_geom_torsion_atom_site_label_4
_geom_torsion
_geom_torsion_site_symmetry_1
_geom_torsion_site_symmetry_2
_geom_torsion_site_symmetry_3
_geom_torsion_site_symmetry_4
_geom_torsion_publ_flag
Dy1 O4 N7 C2 -133.4(3) 3_656 . . . ?
Dy1 O4 N7 C7 50.4(5) 3_656 . . . ?
Dy1 O2 N2 C17 -140.2(3) . . . . ?
Dy1 O2 N2 C19 32.6(6) . . . . ?
Dy1 O5 N10 O7 9.4(4) . . . . ?
Dy1 O5 N10 O6 -169.7(4) . . . . ?
Dy1 O7 N10 O5 -10.4(4) . . . . ?
Dy1 O7 N10 O6 168.8(3) . . . . ?
Dy1 O8 N11 O9 175.9(4) . . . . ?
Dy1 O8 N11 O10 -2.2(4) . . . . ?
Dy1 O10 N11 O8 2.2(4) . . . . ?
Dy1 O10 N11 O9 -175.9(4) . . . . ?
Dy1 O13 N9 O12 172.8(4) . . . . ?
Dy1 O13 N9 O11 -7.4(4) . . . . ?
Dy1 O11 N9 O13 7.2(4) . . . . ?
Dy1 O11 N9 O12 -172.9(4) . . . . ?
Dy1 N6 C8 N5 -174.4(3) 3_656 . . . ?
Dy1 N6 C8 C7 0.8(6) 3_656 . . . ?
Dy1 N6 C9 C10 174.5(3) 3_656 . . . ?
Dy1 N3 C20 N4 -164.5(3) . . . . ?
Dy1 N3 C20 C19 15.9(5) . . . . ?
Dy1 N3 C22 C21 165.6(3) . . . . ?
O4 N7 C2 C1 43.9(5) . . . . ?
O4 N7 C2 C3 -75.3(4) . . . . ?
O4 N7 C2 C5 165.4(4) . . . . ?
O4 N7 C7 N8 -172.9(4) . . . . ?
O4 N7 C7 C8 4.8(6) . . . . ?
O3 N8 C5 C2 176.3(4) . . . . ?
O3 N8 C5 C4 54.6(6) . . . . ?
O3 N8 C5 C6 -64.3(5) . . . . ?
O3 N8 C7 N7 172.6(4) . . . . ?
O3 N8 C7 C8 -4.8(7) . . . . ?
O1 N1 C14 C13 85.7(5) . . . . ?
O1 N1 C14 C15 -34.5(5) . . . . ?
O1 N1 C14 C17 -157.3(4) . . . . ?
O1 N1 C19 N2 166.7(4) . . . . ?
O1 N1 C19 C20 -12.0(7) . . . . ?
O2 N2 C17 C14 -169.6(3) . . . . ?
O2 N2 C17 C16 -47.5(5) . . . . ?
O2 N2 C17 C18 72.2(5) . . . . ?
O2 N2 C19 N1 -173.2(4) . . . . ?
O2 N2 C19 C20 5.5(7) . . . . ?
N7 C2 C5 N8 16.8(4) . . . . ?
N7 C2 C5 C4 134.3(4) . . . . ?
N7 C2 C5 C6 -96.4(4) . . . . ?
N7 C7 C8 N6 -30.8(6) . . . . ?
N7 C7 C8 N5 143.7(4) . . . . ?
N8 C7 C8 N6 146.4(4) . . . . ?
N8 C7 C8 N5 -39.1(7) . . . . ?
N6 C9 C10 N5 0.3(5) . . . . ?
N5 C11 C12 N4 71.8(4) . . . . ?
N4 C21 C22 N3 -0.7(5) . . . . ?
N1 C14 C17 N2 -24.1(4) . . . . ?
N1 C14 C17 C16 -142.5(4) . . . . ?
N1 C14 C17 C18 88.6(4) . . . . ?
N1 C19 C20 N4 -31.4(6) . . . . ?
N1 C19 C20 N3 148.1(4) . . . . ?
N2 C19 C20 N4 150.2(4) . . . . ?
N2 C19 C20 N3 -30.3(6) . . . . ?
C1 C2 C5 N8 134.6(4) . . . . ?
C1 C2 C5 C4 -107.9(5) . . . . ?
C1 C2 C5 C6 21.3(5) . . . . ?
C2 N7 C7 N8 10.7(5) . . . . ?
C2 N7 C7 C8 -171.7(4) . . . . ?
C3 C2 C5 N8 -96.2(4) . . . . ?
C3 C2 C5 C4 21.3(5) . . . . ?
C3 C2 C5 C6 150.6(4) . . . . ?
C5 N8 C7 N7 2.1(5) . . . . ?
C5 N8 C7 C8 -175.4(4) . . . . ?
C7 N7 C2 C1 -139.5(4) . . . . ?
C7 N7 C2 C3 101.4(4) . . . . ?
C7 N7 C2 C5 -17.9(4) . . . . ?
C7 N8 C5 C2 -12.7(5) . . . . ?
C7 N8 C5 C4 -134.4(4) . . . . ?
C7 N8 C5 C6 106.7(4) . . . . ?
C8 N6 C9 C10 -0.4(5) . . . . ?
C8 N5 C10 C9 0.0(5) . . . . ?
C8 N5 C11 C12 106.2(5) . . . . ?
C9 N6 C8 N5 0.4(5) . . . . ?
C9 N6 C8 C7 175.6(4) . . . . ?
C10 N5 C8 N6 -0.2(5) . . . . ?
C10 N5 C8 C7 -175.2(4) . . . . ?
C10 N5 C11 C12 -76.4(5) . . . . ?
C11 N5 C8 N6 177.4(4) . . . . ?
C11 N5 C8 C7 2.4(7) . . . . ?
C11 N5 C10 C9 -177.9(4) . . . . ?
C12 N4 C20 N3 165.8(4) . . . . ?
C12 N4 C20 C19 -14.7(7) . . . . ?
C12 N4 C21 C22 -167.4(4) . . . . ?
C13 C14 C17 N2 86.9(4) . . . . ?
C13 C14 C17 C16 -31.5(5) . . . . ?
C13 C14 C17 C18 -160.4(4) . . . . ?
C14 N1 C19 N2 -18.2(5) . . . . ?
C14 N1 C19 C20 163.2(4) . . . . ?
C15 C14 C17 N2 -142.3(4) . . . . ?
C15 C14 C17 C16 99.3(5) . . . . ?
C15 C14 C17 C18 -29.6(6) . . . . ?
C17 N2 C19 N1 0.0(5) . . . . ?
C17 N2 C19 C20 178.6(4) . . . . ?
C19 N1 C14 C13 -89.6(4) . . . . ?
C19 N1 C14 C15 150.2(4) . . . . ?
C19 N1 C14 C17 27.4(4) . . . . ?
C19 N2 C17 C14 16.7(4) . . . . ?
C19 N2 C17 C16 138.8(4) . . . . ?
C19 N2 C17 C18 -101.6(4) . . . . ?
C20 N4 C12 C11 -102.8(5) . . . . ?
C20 N4 C21 C22 1.2(5) . . . . ?
C20 N3 C22 C21 -0.1(5) . . . . ?
C21 N4 C12 C11 62.7(5) . . . . ?
C21 N4 C20 N3 -1.3(4) . . . . ?
C21 N4 C20 C19 178.2(4) . . . . ?
C22 N3 C20 N4 0.9(4) . . . . ?
C22 N3 C20 C19 -178.6(4) . . . . ?
